data_7057807
loop_
_publ_author_name
'Mason, Helen E.'
'Hamilton, Michelle L.'
'Howard, Judith A. K.'
'Sparkes, Hazel A.'

_publ_section_title
;
 [Fe(abpt)2(NCSe)2] polymorph A: structural studies into the spin
 crossover behaviour
;
_journal_issue 22
_journal_name_full 'New Journal of Chemistry'
_journal_page_first 18028
_journal_paper_doi 10.1039/C8NJ03627F
_journal_volume 42
_journal_year 2018
_chemical_formula_moiety 'C26 H20 Fe N14 Se2'
_chemical_formula_sum 'C26 H20 Fe N14 Se2'
_chemical_formula_weight 742.33
_chemical_name_common '[Fe(abpt)2(NCSe)2] polymorph A'
_chemical_name_systematic bis(4-amino-3,5-bis(pyridin-2-yl)-1,2,4-triazole)-bis(isoselenocyanato)-iron(II)
_space_group_crystal_system monoclinic
_space_group_IT_number 14
_space_group_name_Hall '-P 2yn'
_space_group_name_H-M_alt 'P 1 21/n 1'
_symmetry_space_group_name_Hall '-P 2yn'
_symmetry_space_group_name_H-M 'P 1 21/n 1'
_atom_sites_solution_hydrogens mixed
_atom_sites_solution_primary direct
_audit_creation_date 2018-08-13
_audit_creation_method
;
Olex2 1.2
(compiled 2018.05.29 svn.r3508 for OlexSys, GUI svn.r5506)
;
_audit_update_record
;
2018-08-14 deposited with the CCDC.
2018-10-09 downloaded from the CCDC.
;
_cell_angle_alpha 90
_cell_angle_beta 93.1342(13)
_cell_angle_gamma 90
_cell_formula_units_Z 2
_cell_length_a 8.4499(6)
_cell_length_b 9.9648(6)
_cell_length_c 16.3673(10)
_cell_measurement_reflns_used 5483
_cell_measurement_temperature 100(2)
_cell_measurement_theta_max 28.273
_cell_measurement_theta_min 2.394
_cell_volume 1376.09(15)
_computing_cell_refinement 'SAINT v6.45A (Bruker, 2003)'
_computing_data_collection 'SMART v5.049 (Bruker, 1999)'
_computing_data_reduction 'SAINT v6.45A (Bruker, 2003)'
_computing_molecular_graphics 'Olex2 (Dolomanov et al., 2009)'
_computing_publication_material 'Olex2 (Dolomanov et al., 2009)'
_computing_structure_refinement 'ShelXL (Sheldrick, 2015)'
_computing_structure_solution 'ShelXS-1997 (Sheldrick, 2008)'
_diffrn_ambient_temperature 100(2)
_diffrn_detector 'CCD area detector'
_diffrn_detector_area_resol_mean 7.9
_diffrn_detector_type 'Bruker SMART CCD 1K area detector'
_diffrn_measured_fraction_theta_full 0.999
_diffrn_measured_fraction_theta_max 0.993
_diffrn_measurement_device 'three-circle diffractometer'
_diffrn_measurement_device_type 'Bruker SMART CCD 1K area detector'
_diffrn_measurement_method '\w scans'
_diffrn_radiation_monochromator graphite
_diffrn_radiation_probe x-ray
_diffrn_radiation_type MoK\a
_diffrn_radiation_wavelength 0.71073
_diffrn_reflns_av_R_equivalents 0.0322
_diffrn_reflns_av_unetI/netI 0.0386
_diffrn_reflns_Laue_measured_fraction_full 0.999
_diffrn_reflns_Laue_measured_fraction_max 0.993
_diffrn_reflns_limit_h_max 10
_diffrn_reflns_limit_h_min -11
_diffrn_reflns_limit_k_max 13
_diffrn_reflns_limit_k_min -12
_diffrn_reflns_limit_l_max 19
_diffrn_reflns_limit_l_min -21
_diffrn_reflns_number 9170
_diffrn_reflns_point_group_measured_fraction_full 0.999
_diffrn_reflns_point_group_measured_fraction_max 0.993
_diffrn_reflns_theta_full 26.000
_diffrn_reflns_theta_max 28.276
_diffrn_reflns_theta_min 2.394
_diffrn_source 'sealed X-ray tube'
_diffrn_standards_number 0
_exptl_absorpt_coefficient_mu 3.240
_exptl_absorpt_correction_T_max 0.7613
_exptl_absorpt_correction_T_min 0.4376
_exptl_absorpt_correction_type numerical
_exptl_absorpt_process_details
'SADABS-2012/1 (Bruker,2012) was used for absorption correction (numerical with multi-scan). wR2(int) was 0.0677 before and 0.0502 after correction. The Ratio of minimum to maximum transmission is 0.5748. The \l/2 correction factor is 0.0015.'
_exptl_crystal_colour 'dark red'
_exptl_crystal_colour_modifier dark
_exptl_crystal_colour_primary red
_exptl_crystal_density_diffrn 1.792
_exptl_crystal_description block
_exptl_crystal_F_000 736
_exptl_crystal_preparation
'Slow diffusion of abpt ligand in methanol solution into 1:1 methanol:water Fe2+/2(NCSe-) solution'
_exptl_crystal_recrystallization_method 'water/methanol slow diffusion'
_exptl_crystal_size_max 0.26
_exptl_crystal_size_mid 0.21
_exptl_crystal_size_min 0.16
_refine_diff_density_max 0.928
_refine_diff_density_min -0.611
_refine_diff_density_rms 0.091
_refine_ls_extinction_method none
_refine_ls_goodness_of_fit_ref 1.047
_refine_ls_hydrogen_treatment mixed
_refine_ls_matrix_type full
_refine_ls_number_parameters 202
_refine_ls_number_reflns 3399
_refine_ls_number_restraints 0
_refine_ls_restrained_S_all 1.047
_refine_ls_R_factor_all 0.0454
_refine_ls_R_factor_gt 0.0356
_refine_ls_shift/su_max 0.000
_refine_ls_shift/su_mean 0.000
_refine_ls_structure_factor_coef Fsqd
_refine_ls_weighting_details 'w=1/[\s^2^(Fo^2^)+(0.0259P)^2^+2.2372P] where P=(Fo^2^+2Fc^2^)/3'
_refine_ls_weighting_scheme calc
_refine_ls_wR_factor_gt 0.0753
_refine_ls_wR_factor_ref 0.0785
_reflns_Friedel_coverage 0.000
_reflns_number_gt 2922
_reflns_number_total 3399
_reflns_threshold_expression 'I > 2\s(I)'
_cod_data_source_file c8nj03627f2.cif
_cod_data_source_block 100K
_cod_depositor_comments 'Adding full bibliography for 7057796--7057812.cif.'
_cod_database_code 7057807
_shelx_shelxl_version_number 2017/1
_shelx_space_group_comment
;
The symmetry employed for this shelxl refinement is uniquely defined
by the following loop, which should always be used as a source of
symmetry information in preference to the above space-group names.
They are only intended as comments.
;
_shelx_estimated_absorpt_t_max 0.625
_shelx_estimated_absorpt_t_min 0.486
_olex2_refinement_description
;
1. Fixed Uiso
 At 1.2 times of:
  All C(H) groups, All N(H,H) groups
2.a Aromatic/amide H refined with riding coordinates:
 C2(H2), C3(H3), C4(H4), C5(H5), C10(H10), C11(H11), C12(H12), C13(H13)
;
_olex2_submission_special_instructions 'No special instructions were received'

loop_
_space_group_symop_operation_xyz
'x, y, z'
'-x+1/2, y+1/2, -z+1/2'
'-x, -y, -z'
'x-1/2, -y-1/2, z-1/2'

loop_
_atom_site_label
_atom_site_type_symbol
_atom_site_fract_x
_atom_site_fract_y
_atom_site_fract_z
_atom_site_U_iso_or_equiv
_atom_site_adp_type
_atom_site_occupancy
_atom_site_site_symmetry_order
_atom_site_calc_flag
_atom_site_refinement_flags_posn
_atom_site_refinement_flags_adp
_atom_site_refinement_flags_occupancy
Se1 Se 0.26273(3) 0.72345(3) 0.25632(2) 0.02251(9) Uani 1 1 d . . .
Fe1 Fe 0.500000 0.500000 0.500000 0.01264(12) Uani 1 2 d S T P
N1 N 0.4016(2) 0.5708(2) 0.39842(14) 0.0160(5) Uani 1 1 d . . .
N2 N 0.7083(3) 0.5830(2) 0.47345(14) 0.0168(5) Uani 1 1 d . . .
N3 N 0.4767(3) 0.6781(2) 0.54795(14) 0.0177(5) Uani 1 1 d . . .
N4 N 0.3569(3) 0.7488(2) 0.57994(14) 0.0159(5) Uani 1 1 d . . .
N5 N 0.5680(3) 0.8781(2) 0.57764(14) 0.0179(5) Uani 1 1 d . . .
N6 N 0.6782(3) 0.9858(3) 0.59020(16) 0.0217(5) Uani 1 1 d . . .
H6A H 0.733(4) 0.966(3) 0.640(2) 0.026 Uiso 1 1 d R . .
H6B H 0.616(4) 1.058(4) 0.603(2) 0.026 Uiso 1 1 d R . .
N7 N 0.3907(3) 1.0955(2) 0.64479(14) 0.0200(5) Uani 1 1 d . . .
C1 C 0.3458(3) 0.6286(3) 0.34258(17) 0.0164(5) Uani 1 1 d . . .
C2 C 0.8190(3) 0.5282(3) 0.42794(17) 0.0199(6) Uani 1 1 d . . .
H2 H 0.798109 0.443315 0.403252 0.024 Uiso 1 1 calc R . .
C3 C 0.9630(3) 0.5908(3) 0.41544(18) 0.0223(6) Uani 1 1 d . . .
H3 H 1.037031 0.550256 0.381421 0.027 Uiso 1 1 calc R . .
C4 C 0.9973(3) 0.7122(3) 0.45293(18) 0.0229(6) Uani 1 1 d . . .
H4 H 1.096790 0.754421 0.446904 0.027 Uiso 1 1 calc R . .
C5 C 0.8840(3) 0.7719(3) 0.49966(17) 0.0208(6) Uani 1 1 d . . .
H5 H 0.904126 0.855632 0.525982 0.025 Uiso 1 1 calc R . .
C6 C 0.7409(3) 0.7058(3) 0.50679(16) 0.0178(5) Uani 1 1 d . . .
C7 C 0.6030(3) 0.7567(3) 0.54591(16) 0.0176(6) Uani 1 1 d . . .
C8 C 0.4138(3) 0.8691(3) 0.59875(16) 0.0173(5) Uani 1 1 d . . .
C9 C 0.3231(3) 0.9741(3) 0.63824(17) 0.0182(5) Uani 1 1 d . . .
C10 C 0.3126(3) 1.1896(3) 0.68444(18) 0.0224(6) Uani 1 1 d . . .
H10 H 0.359793 1.275723 0.690953 0.027 Uiso 1 1 calc R . .
C11 C 0.1656(3) 1.1682(3) 0.71674(17) 0.0194(6) Uani 1 1 d . . .
H11 H 0.115112 1.237725 0.745293 0.023 Uiso 1 1 calc R . .
C12 C 0.0944(3) 1.0439(3) 0.70652(17) 0.0206(6) Uani 1 1 d . . .
H12 H -0.007330 1.027358 0.726419 0.025 Uiso 1 1 calc R . .
C13 C 0.1749(3) 0.9434(3) 0.66642(16) 0.0194(6) Uani 1 1 d . . .
H13 H 0.129959 0.856615 0.658582 0.023 Uiso 1 1 calc R . .

loop_
_atom_site_aniso_label
_atom_site_aniso_U_11
_atom_site_aniso_U_22
_atom_site_aniso_U_33
_atom_site_aniso_U_23
_atom_site_aniso_U_13
_atom_site_aniso_U_12
Se1 0.02112(15) 0.02450(15) 0.02110(15) 0.00164(12) -0.00619(11) 0.00562(12)
Fe1 0.0110(2) 0.0116(2) 0.0152(3) -0.00059(19) -0.00033(19) 0.00012(18)
N1 0.0119(10) 0.0161(11) 0.0199(11) -0.0022(9) 0.0006(9) -0.0003(8)
N2 0.0141(11) 0.0172(11) 0.0185(11) 0.0029(9) -0.0032(9) 0.0001(8)
N3 0.0151(11) 0.0180(11) 0.0199(11) -0.0011(9) 0.0000(9) 0.0020(9)
N4 0.0157(11) 0.0136(11) 0.0183(11) -0.0014(8) 0.0008(9) 0.0018(8)
N5 0.0168(11) 0.0165(11) 0.0201(11) -0.0009(9) -0.0006(9) -0.0018(9)
N6 0.0198(12) 0.0179(12) 0.0272(13) -0.0036(10) -0.0002(10) -0.0032(9)
N7 0.0188(12) 0.0179(12) 0.0230(12) -0.0011(9) -0.0020(9) 0.0003(9)
C1 0.0114(12) 0.0173(13) 0.0207(13) -0.0053(11) 0.0019(10) 0.0001(10)
C2 0.0170(13) 0.0187(14) 0.0240(14) 0.0029(11) 0.0000(11) 0.0010(10)
C3 0.0165(13) 0.0232(15) 0.0274(15) 0.0040(12) 0.0026(11) 0.0024(11)
C4 0.0140(13) 0.0256(15) 0.0288(15) 0.0059(13) -0.0009(11) -0.0016(11)
C5 0.0158(13) 0.0226(14) 0.0237(14) 0.0012(12) -0.0004(11) -0.0029(11)
C6 0.0136(12) 0.0220(14) 0.0174(12) 0.0019(11) -0.0016(10) -0.0004(10)
C7 0.0180(13) 0.0164(13) 0.0180(13) -0.0002(10) -0.0020(11) -0.0007(10)
C8 0.0166(13) 0.0199(13) 0.0149(13) 0.0018(10) -0.0027(10) -0.0004(10)
C9 0.0188(13) 0.0165(13) 0.0189(13) 0.0008(10) -0.0027(10) 0.0017(10)
C10 0.0212(14) 0.0203(14) 0.0251(15) -0.0046(11) -0.0038(11) 0.0001(11)
C11 0.0200(13) 0.0200(14) 0.0181(13) -0.0045(11) 0.0005(11) 0.0029(11)
C12 0.0205(14) 0.0205(14) 0.0208(14) 0.0033(11) 0.0010(11) -0.0011(11)
C13 0.0236(14) 0.0147(13) 0.0193(13) 0.0031(11) -0.0042(11) -0.0026(11)

loop_
_atom_type_symbol
_atom_type_description
_atom_type_scat_dispersion_real
_atom_type_scat_dispersion_imag
_atom_type_scat_source
C C 0.0033 0.0016 'International Tables Vol C Tables 4.2.6.8 and 6.1.1.4'
H H 0.0000 0.0000 'International Tables Vol C Tables 4.2.6.8 and 6.1.1.4'
Fe Fe 0.3463 0.8444 'International Tables Vol C Tables 4.2.6.8 and 6.1.1.4'
N N 0.0061 0.0033 'International Tables Vol C Tables 4.2.6.8 and 6.1.1.4'
Se Se -0.0929 2.2259 'International Tables Vol C Tables 4.2.6.8 and 6.1.1.4'

loop_
_exptl_crystal_face_index_h
_exptl_crystal_face_index_k
_exptl_crystal_face_index_l
_exptl_crystal_face_perp_dist
0.00 0.00 1.00 0.050
0.00 0.00 -1.00 0.060
2.00 0.00 -1.00 0.120
-2.00 0.00 -1.00 0.120
0.00 1.00 0.00 0.160
0.00 -1.00 0.00 0.160
0.00 -1.00 -2.00 0.100
0.00 1.00 -2.00 0.100

loop_
_geom_angle_atom_site_label_1
_geom_angle_atom_site_label_2
_geom_angle_atom_site_label_3
_geom_angle
_geom_angle_site_symmetry_1
_geom_angle_site_symmetry_3
N1 Fe1 N1 180.0 3_666 .
N1 Fe1 N2 90.26(9) . .
N1 Fe1 N2 89.74(9) . 3_666
N1 Fe1 N2 89.74(9) 3_666 .
N1 Fe1 N2 90.26(9) 3_666 3_666
N1 Fe1 N3 88.06(9) 3_666 3_666
N1 Fe1 N3 88.06(9) . .
N1 Fe1 N3 91.94(9) . 3_666
N1 Fe1 N3 91.95(9) 3_666 .
N2 Fe1 N2 180.0 3_666 .
N3 Fe1 N2 100.26(9) . 3_666
N3 Fe1 N2 79.74(9) 3_666 3_666
N3 Fe1 N2 79.74(9) . .
N3 Fe1 N2 100.26(9) 3_666 .
N3 Fe1 N3 180.0 3_666 .
C1 N1 Fe1 171.4(2) . .
C2 N2 Fe1 126.59(19) . .
C2 N2 C6 117.1(2) . .
C6 N2 Fe1 116.26(18) . .
N4 N3 Fe1 135.83(18) . .
C7 N3 Fe1 115.31(18) . .
C7 N3 N4 108.7(2) . .
C8 N4 N3 106.9(2) . .
C7 N5 N6 124.9(2) . .
C7 N5 C8 105.6(2) . .
C8 N5 N6 129.4(2) . .
N5 N6 H6A 105(2) . .
N5 N6 H6B 104(2) . .
H6A N6 H6B 103(3) . .
C10 N7 C9 117.0(2) . .
N1 C1 Se1 178.1(2) . .
N2 C2 H2 118.7 . .
N2 C2 C3 122.7(3) . .
C3 C2 H2 118.7 . .
C2 C3 H3 120.3 . .
C4 C3 C2 119.4(3) . .
C4 C3 H3 120.3 . .
C3 C4 H4 120.5 . .
C3 C4 C5 119.0(3) . .
C5 C4 H4 120.5 . .
C4 C5 H5 120.9 . .
C6 C5 C4 118.2(3) . .
C6 C5 H5 120.9 . .
N2 C6 C5 123.4(3) . .
N2 C6 C7 110.0(2) . .
C5 C6 C7 126.6(3) . .
N3 C7 N5 109.0(2) . .
N3 C7 C6 118.1(2) . .
N5 C7 C6 132.7(2) . .
N4 C8 N5 109.9(2) . .
N4 C8 C9 123.9(2) . .
N5 C8 C9 126.2(2) . .
N7 C9 C8 116.6(2) . .
N7 C9 C13 124.0(3) . .
C13 C9 C8 119.3(2) . .
N7 C10 H10 118.3 . .
N7 C10 C11 123.5(3) . .
C11 C10 H10 118.3 . .
C10 C11 H11 120.6 . .
C12 C11 C10 118.9(3) . .
C12 C11 H11 120.6 . .
C11 C12 H12 120.7 . .
C11 C12 C13 118.7(3) . .
C13 C12 H12 120.7 . .
C9 C13 C12 117.9(3) . .
C9 C13 H13 121.0 . .
C12 C13 H13 121.0 . .

loop_
_geom_bond_atom_site_label_1
_geom_bond_atom_site_label_2
_geom_bond_distance
_geom_bond_site_symmetry_2
Se1 C1 1.808(3) .
Fe1 N1 1.950(2) .
Fe1 N1 1.950(2) 3_666
Fe1 N2 2.014(2) 3_666
Fe1 N2 2.014(2) .
Fe1 N3 1.955(2) 3_666
Fe1 N3 1.955(2) .
N1 C1 1.158(3) .
N2 C2 1.343(4) .
N2 C6 1.362(3) .
N3 N4 1.361(3) .
N3 C7 1.325(3) .
N4 C8 1.321(3) .
N5 N6 1.428(3) .
N5 C7 1.356(3) .
N5 C8 1.370(3) .
N6 H6A 0.94(3) .
N6 H6B 0.92(4) .
N7 C9 1.339(4) .
N7 C10 1.335(4) .
C2 H2 0.9500 .
C2 C3 1.393(4) .
C3 H3 0.9500 .
C3 C4 1.380(4) .
C4 H4 0.9500 .
C4 C5 1.391(4) .
C5 H5 0.9500 .
C5 C6 1.388(4) .
C6 C7 1.451(4) .
C8 C9 1.468(4) .
C9 C13 1.392(4) .
C10 H10 0.9500 .
C10 C11 1.393(4) .
C11 H11 0.9500 .
C11 C12 1.383(4) .
C12 H12 0.9500 .
C12 C13 1.395(4) .
C13 H13 0.9500 .

loop_
_geom_hbond_atom_site_label_D
_geom_hbond_atom_site_label_H
_geom_hbond_atom_site_label_A
_geom_hbond_distance_DH
_geom_hbond_distance_HA
_geom_hbond_distance_DA
_geom_hbond_angle_DHA
_geom_hbond_site_symmetry_A
_geom_hbond_publ_flag
N6 H6A Se1 0.94(3) 2.68(3) 3.470(3) 142(3) 4_676 yes
N6 H6B N7 0.92(4) 2.10(3) 2.852(4) 139(3) . yes
C2 H2 N4 0.95 2.34 3.135(4) 140.3 3_666 yes

loop_
_geom_torsion_atom_site_label_1
_geom_torsion_atom_site_label_2
_geom_torsion_atom_site_label_3
_geom_torsion_atom_site_label_4
_geom_torsion
Fe1 N2 C2 C3 -177.3(2)
Fe1 N2 C6 C5 174.9(2)
Fe1 N2 C6 C7 -7.9(3)
Fe1 N3 N4 C8 -176.7(2)
Fe1 N3 C7 N5 177.32(17)
Fe1 N3 C7 C6 2.0(3)
N2 C2 C3 C4 2.0(4)
N2 C6 C7 N3 3.9(3)
N2 C6 C7 N5 -170.1(3)
N3 N4 C8 N5 1.3(3)
N3 N4 C8 C9 -177.3(2)
N4 N3 C7 N5 1.0(3)
N4 N3 C7 C6 -174.3(2)
N4 C8 C9 N7 -172.6(2)
N4 C8 C9 C13 7.6(4)
N5 C8 C9 N7 9.0(4)
N5 C8 C9 C13 -170.9(3)
N6 N5 C7 N3 175.8(2)
N6 N5 C7 C6 -9.8(5)
N6 N5 C8 N4 -176.5(2)
N6 N5 C8 C9 2.1(4)
N7 C9 C13 C12 -2.4(4)
N7 C10 C11 C12 -1.0(4)
C2 N2 C6 C5 -3.6(4)
C2 N2 C6 C7 173.6(2)
C2 C3 C4 C5 -2.6(4)
C3 C4 C5 C6 0.3(4)
C4 C5 C6 N2 3.0(4)
C4 C5 C6 C7 -173.7(3)
C5 C6 C7 N3 -179.0(3)
C5 C6 C7 N5 7.0(5)
C6 N2 C2 C3 1.1(4)
C7 N3 N4 C8 -1.5(3)
C7 N5 C8 N4 -0.7(3)
C7 N5 C8 C9 177.9(3)
C8 N5 C7 N3 -0.2(3)
C8 N5 C7 C6 174.2(3)
C8 C9 C13 C12 177.5(2)
C9 N7 C10 C11 -1.5(4)
C10 N7 C9 C8 -176.6(2)
C10 N7 C9 C13 3.3(4)
C10 C11 C12 C13 2.0(4)
C11 C12 C13 C9 -0.4(4)
